data_7028903
loop_
_publ_author_name
'Zhao, Yue'
'Chen, Kai'
'Fan, Jian'
'Okamura, Taka-aki'
'Lu, Yi'
'Luo, Li'
'Sun, Wei-Yin'

_publ_section_title
;
 Structural modulation of silver complexes and their distinctive catalytic
 properties.
;
_journal_issue 5
_journal_name_full 'Dalton transactions (Cambridge, England : 2003)'
_journal_page_first 2252
_journal_page_last 2258
_journal_paper_doi 10.1039/c3dt52655k
_journal_volume 43
_journal_year 2014
_chemical_formula_sum 'C11 H8 Ag F3 N O3'
_chemical_formula_weight 367.05
_chemical_name_systematic
; 
 ? 
;
_space_group_IT_number 2
_symmetry_cell_setting triclinic
_symmetry_space_group_name_Hall '-P 1'
_symmetry_space_group_name_H-M 'P -1'
_atom_sites_solution_hydrogens geom
_atom_sites_solution_primary direct
_atom_sites_solution_secondary difmap
_audit_creation_method SHELXL-97
_cell_angle_alpha 82.393(5)
_cell_angle_beta 81.503(5)
_cell_angle_gamma 84.252(5)
_cell_formula_units_Z 2
_cell_length_a 5.5736(17)
_cell_length_b 9.681(3)
_cell_length_c 10.993(4)
_cell_measurement_reflns_used 2872
_cell_measurement_temperature 293(2)
_cell_measurement_theta_max 28.1
_cell_measurement_theta_min 2.7
_cell_volume 579.5(3)
_computing_cell_refinement 'Bruker SMART'
_computing_data_collection 'Bruker SMART'
_computing_data_reduction 'Bruker SAINT'
_computing_molecular_graphics 'Bruker SHELXTL'
_computing_publication_material 'Bruker SHELXTL'
_computing_structure_refinement 'SHELXL-97 (Sheldrick, 1997)'
_computing_structure_solution 'SHELXS-97 (Sheldrick, 1990)'
_diffrn_ambient_temperature 293(2)
_diffrn_measured_fraction_theta_full 0.980
_diffrn_measured_fraction_theta_max 0.980
_diffrn_measurement_device_type 'CCD area detector'
_diffrn_measurement_method 'phi and omega scans'
_diffrn_radiation_monochromator graphite
_diffrn_radiation_source 'fine-focus sealed tube'
_diffrn_radiation_type MoK\a
_diffrn_radiation_wavelength 0.71073
_diffrn_reflns_av_R_equivalents 0.0903
_diffrn_reflns_av_unetI/netI 0.0568
_diffrn_reflns_limit_h_max 6
_diffrn_reflns_limit_h_min -6
_diffrn_reflns_limit_k_max 11
_diffrn_reflns_limit_k_min -10
_diffrn_reflns_limit_l_max 13
_diffrn_reflns_limit_l_min -9
_diffrn_reflns_number 2890
_diffrn_reflns_theta_full 25.01
_diffrn_reflns_theta_max 25.01
_diffrn_reflns_theta_min 2.67
_exptl_absorpt_coefficient_mu 1.782
_exptl_absorpt_correction_T_max 0.8014
_exptl_absorpt_correction_T_min 0.7283
_exptl_absorpt_correction_type multi-scan
_exptl_absorpt_process_details sadabs
_exptl_crystal_colour colorless
_exptl_crystal_density_diffrn 2.103
_exptl_crystal_density_method 'not measured'
_exptl_crystal_description block
_exptl_crystal_F_000 358
_exptl_crystal_size_max 0.19
_exptl_crystal_size_mid 0.15
_exptl_crystal_size_min 0.13
_refine_diff_density_max 0.670
_refine_diff_density_min -1.158
_refine_diff_density_rms 0.121
_refine_ls_extinction_method none
_refine_ls_goodness_of_fit_ref 1.104
_refine_ls_hydrogen_treatment constr
_refine_ls_matrix_type full
_refine_ls_number_parameters 184
_refine_ls_number_reflns 2006
_refine_ls_number_restraints 0
_refine_ls_restrained_S_all 1.104
_refine_ls_R_factor_all 0.0430
_refine_ls_R_factor_gt 0.0424
_refine_ls_shift/su_max 0.000
_refine_ls_shift/su_mean 0.000
_refine_ls_structure_factor_coef Fsqd
_refine_ls_weighting_details 'calc w=1/[\s^2^(Fo^2^)+(0.0459P)^2^+1.2073P] where P=(Fo^2^+2Fc^2^)/3'
_refine_ls_weighting_scheme calc
_refine_ls_wR_factor_gt 0.1058
_refine_ls_wR_factor_ref 0.1063
_reflns_number_gt 1969
_reflns_number_total 2006
_reflns_threshold_expression >2sigma(I)
_cod_data_source_file c3dt52655k.txt
_cod_data_source_block 962764
_cod_depositor_comments
;
The following automatic conversions were performed:

'_symmetry_cell_setting' value 'Triclinic' changed to 'triclinic'
according to
/usr/data/users/saulius/automatic-downloads/current/RSC/lib/dictionaries/cif_core.dic
dictionary named 'cif_core.dic' version 2.4.2 from 2011-04-26.

Automatic conversion script
Id: cif_fix_values 2281 2013-09-26 08:29:07Z andrius 
;
_cod_original_sg_symbol_H-M P-1
_cod_database_code 7028903

loop_
_symmetry_equiv_pos_as_xyz
'x, y, z'
'-x, -y, -z'

loop_
_atom_site_label
_atom_site_type_symbol
_atom_site_fract_x
_atom_site_fract_y
_atom_site_fract_z
_atom_site_U_iso_or_equiv
_atom_site_adp_type
_atom_site_occupancy
_atom_site_symmetry_multiplicity
_atom_site_calc_flag
_atom_site_refinement_flags
_atom_site_disorder_assembly
_atom_site_disorder_group
Ag1 Ag 0.30008(6) 0.39422(4) 0.53559(3) 0.04813(18) Uani 1 1 d . . .
C1 C 0.5359(10) 0.1212(6) 0.6895(5) 0.0536(13) Uani 1 1 d . A .
H1A H 0.6915 0.1611 0.6665 0.064 Uiso 1 1 calc R . .
H1B H 0.5147 0.0620 0.6279 0.064 Uiso 1 1 calc R . .
C2 C 0.5214(12) 0.0387(7) 0.8177(5) 0.0644(16) Uani 1 1 d . A .
H2A H 0.5027 -0.0591 0.8140 0.077 Uiso 1 1 calc R . .
H2B H 0.6657 0.0459 0.8554 0.077 Uiso 1 1 calc R . .
C3 C 0.2241(10) 0.2138(5) 0.8087(5) 0.0473(11) Uani 1 1 d . A .
C4 C 0.0090(10) 0.2958(6) 0.8634(5) 0.0496(12) Uani 1 1 d . . .
C5 C -0.092(3) 0.2642(14) 0.9893(13) 0.061(3) Uani 0.60 1 d P A 1
H5A H -0.0271 0.1867 1.0367 0.073 Uiso 0.60 1 calc PR A 1
C6 C -0.284(2) 0.3456(12) 1.0419(8) 0.073(3) Uani 0.70 1 d P A 1
H6A H -0.3409 0.3264 1.1258 0.088 Uiso 0.70 1 calc PR A 1
C7 C -0.3956(11) 0.4566(6) 0.9715(5) 0.0529(13) Uani 1 1 d . . .
C8 C -0.3329(9) 0.4642(6) 0.8451(4) 0.0475(11) Uani 1 1 d . A .
H8 H -0.4279 0.5236 0.7942 0.057 Uiso 1 1 calc R . .
C9 C -0.1340(9) 0.3866(6) 0.7913(4) 0.0475(11) Uani 1 1 d . A .
H9 H -0.0959 0.3957 0.7055 0.057 Uiso 1 1 calc R . .
C10 C 0.8051(9) 0.3021(5) 0.4060(4) 0.0425(11) Uani 1 1 d . A .
C11 C 0.9894(10) 0.1867(6) 0.3582(5) 0.0502(12) Uani 1 1 d . . .
C5' C -0.005(3) 0.315(2) 0.9890(17) 0.050(4) Uani 0.40 1 d P A 2
H5'A H 0.1110 0.2695 1.0365 0.060 Uiso 0.40 1 calc PR A 2
C6' C -0.186(3) 0.3993(19) 1.0390(17) 0.040 Uani 0.30 1 d P A 2
H6'A H -0.1826 0.4230 1.1179 0.048 Uiso 0.30 1 calc PR A 2
F1 F 0.8929(9) 0.0859(5) 0.3195(6) 0.0998(16) Uani 1 1 d . . .
F2 F 1.1440(8) 0.2389(5) 0.2630(4) 0.0831(11) Uani 1 1 d . . .
F3 F 1.1283(8) 0.1291(4) 0.4424(4) 0.0780(11) Uani 1 1 d . . .
N1 N 0.3359(8) 0.2319(4) 0.7002(4) 0.0443(9) Uani 1 1 d . . .
O1 O 0.3071(9) 0.1047(5) 0.8858(4) 0.0721(13) Uani 1 1 d . . .
O2 O 0.5962(7) 0.3024(5) 0.3841(4) 0.0632(11) Uani 1 1 d . . .
O3 O 0.8911(6) 0.3835(4) 0.4630(3) 0.0496(8) Uani 1 1 d . . .

loop_
_atom_site_aniso_label
_atom_site_aniso_U_11
_atom_site_aniso_U_22
_atom_site_aniso_U_33
_atom_site_aniso_U_23
_atom_site_aniso_U_13
_atom_site_aniso_U_12
Ag1 0.0396(2) 0.0483(3) 0.0523(3) -0.00191(17) -0.00508(17) 0.00959(17)
C1 0.049(3) 0.055(3) 0.052(3) -0.006(2) -0.001(2) 0.014(2)
C2 0.065(4) 0.060(4) 0.056(3) 0.003(3) 0.001(3) 0.025(3)
C3 0.052(3) 0.044(3) 0.042(3) -0.001(2) -0.009(2) 0.011(2)
C4 0.057(3) 0.051(3) 0.037(2) -0.005(2) -0.004(2) 0.014(2)
C5 0.073(10) 0.054(8) 0.041(5) 0.011(5) 0.000(6) 0.025(6)
C6 0.089(7) 0.078(7) 0.033(4) 0.006(4) 0.009(4) 0.040(5)
C7 0.065(3) 0.052(3) 0.035(2) -0.002(2) -0.002(2) 0.020(3)
C8 0.044(3) 0.057(3) 0.037(2) -0.001(2) -0.006(2) 0.011(2)
C9 0.046(3) 0.057(3) 0.035(2) 0.000(2) -0.001(2) 0.006(2)
C10 0.040(3) 0.054(3) 0.032(2) 0.0007(19) -0.0073(19) 0.001(2)
C11 0.044(3) 0.051(3) 0.056(3) -0.012(2) -0.006(2) 0.002(2)
C5' 0.044(10) 0.071(14) 0.032(7) -0.005(8) -0.010(7) 0.014(7)
C6' 0.037 0.045 0.037 -0.003 -0.007 0.002
F1 0.083(3) 0.074(3) 0.159(5) -0.061(3) -0.029(3) -0.003(2)
F2 0.077(2) 0.084(3) 0.075(2) -0.014(2) 0.026(2) 0.010(2)
F3 0.081(2) 0.060(2) 0.091(3) -0.0087(19) -0.029(2) 0.0301(19)
N1 0.044(2) 0.044(2) 0.040(2) -0.0020(16) -0.0049(17) 0.0110(17)
O1 0.083(3) 0.069(3) 0.047(2) 0.0091(18) 0.002(2) 0.038(2)
O2 0.038(2) 0.097(3) 0.057(2) -0.024(2) -0.0109(17) 0.007(2)
O3 0.0460(19) 0.0430(19) 0.061(2) -0.0115(16) -0.0161(17) 0.0103(15)

loop_
_atom_type_symbol
_atom_type_description
_atom_type_scat_dispersion_real
_atom_type_scat_dispersion_imag
_atom_type_scat_source
C C 0.0033 0.0016 'International Tables Vol C Tables 4.2.6.8 and 6.1.1.4'
H H 0.0000 0.0000 'International Tables Vol C Tables 4.2.6.8 and 6.1.1.4'
Ag Ag -0.8971 1.1015 'International Tables Vol C Tables 4.2.6.8 and 6.1.1.4'
F F 0.0171 0.0103 'International Tables Vol C Tables 4.2.6.8 and 6.1.1.4'
N N 0.0061 0.0033 'International Tables Vol C Tables 4.2.6.8 and 6.1.1.4'
O O 0.0106 0.0060 'International Tables Vol C Tables 4.2.6.8 and 6.1.1.4'

loop_
_geom_angle_atom_site_label_1
_geom_angle_atom_site_label_2
_geom_angle_atom_site_label_3
_geom_angle
_geom_angle_site_symmetry_1
_geom_angle_site_symmetry_3
N1 Ag1 O3 127.06(14) . 2_666
N1 Ag1 O2 101.27(16) . .
O3 Ag1 O2 129.43(16) 2_666 .
N1 Ag1 O3 109.08(14) . 1_455
O3 Ag1 O3 74.08(13) 2_666 1_455
O2 Ag1 O3 106.19(13) . 1_455
N1 Ag1 Ag1 117.74(11) . 2_666
O3 Ag1 Ag1 72.26(10) 2_666 2_666
O2 Ag1 Ag1 72.61(12) . 2_666
O3 Ag1 Ag1 132.57(9) 1_455 2_666
N1 C1 C2 104.7(4) . .
N1 C1 H1A 110.8 . .
C2 C1 H1A 110.8 . .
N1 C1 H1B 110.8 . .
C2 C1 H1B 110.8 . .
H1A C1 H1B 108.9 . .
O1 C2 C1 103.5(4) . .
O1 C2 H2A 111.1 . .
C1 C2 H2A 111.1 . .
O1 C2 H2B 111.1 . .
C1 C2 H2B 111.1 . .
H2A C2 H2B 109.0 . .
N1 C3 O1 117.3(5) . .
N1 C3 C4 128.1(5) . .
O1 C3 C4 114.5(4) . .
C9 C4 C5' 117.8(9) . .
C9 C4 C5 115.6(7) . .
C5' C4 C5 29.8(7) . .
C9 C4 C3 121.8(4) . .
C5' C4 C3 117.4(9) . .
C5 C4 C3 121.3(7) . .
C6 C5 C4 121.2(10) . .
C6 C5 H5A 119.4 . .
C4 C5 H5A 119.4 . .
C5 C6 C7 120.8(8) . .
C5 C6 H6A 119.6 . .
C7 C6 H6A 119.6 . .
C8 C7 C6 116.5(6) . .
C8 C7 C7 121.8(6) . 2_467
C6 C7 C7 120.5(6) . 2_467
C8 C7 C6' 111.9(9) . .
C6 C7 C6' 31.3(7) . .
C7 C7 C6' 122.3(9) 2_467 .
C7 C8 C9 122.2(5) . .
C7 C8 H8 118.9 . .
C9 C8 H8 118.9 . .
C4 C9 C8 120.6(5) . .
C4 C9 H9 119.7 . .
C8 C9 H9 119.7 . .
O2 C10 O3 128.7(5) . .
O2 C10 C11 117.1(5) . .
O3 C10 C11 114.2(4) . .
F1 C11 F3 107.6(5) . .
F1 C11 F2 106.3(5) . .
F3 C11 F2 104.9(5) . .
F1 C11 C10 114.5(5) . .
F3 C11 C10 112.3(4) . .
F2 C11 C10 110.6(5) . .
C6' C5' C4 119.1(16) . .
C6' C5' H5'A 120.5 . .
C4 C5' H5'A 120.5 . .
C5' C6' C7 121.7(15) . .
C5' C6' H6'A 119.1 . .
C7 C6' H6'A 119.1 . .
C3 N1 C1 107.6(4) . .
C3 N1 Ag1 134.3(3) . .
C1 N1 Ag1 118.1(3) . .
C3 O1 C2 106.8(4) . .
C10 O2 Ag1 113.8(3) . .
C10 O3 Ag1 116.9(3) . 2_666
C10 O3 Ag1 134.8(3) . 1_655
Ag1 O3 Ag1 105.92(13) 2_666 1_655

loop_
_geom_bond_atom_site_label_1
_geom_bond_atom_site_label_2
_geom_bond_distance
_geom_bond_site_symmetry_2
Ag1 N1 2.252(4) .
Ag1 O3 2.305(4) 2_666
Ag1 O2 2.361(4) .
Ag1 O3 2.540(3) 1_455
Ag1 Ag1 3.1222(10) 2_666
C1 N1 1.469(7) .
C1 C2 1.521(8) .
C1 H1A 0.9700 .
C1 H1B 0.9700 .
C2 O1 1.451(7) .
C2 H2A 0.9700 .
C2 H2B 0.9700 .
C3 N1 1.261(7) .
C3 O1 1.353(6) .
C3 C4 1.467(7) .
C4 C9 1.378(7) .
C4 C5' 1.407(19) .
C4 C5 1.421(15) .
C5 C6 1.367(17) .
C5 H5A 0.9300 .
C6 C7 1.388(10) .
C6 H6A 0.9300 .
C7 C8 1.376(7) .
C7 C7 1.476(11) 2_467
C7 C6' 1.495(18) .
C8 C9 1.378(7) .
C8 H8 0.9300 .
C9 H9 0.9300 .
C10 O2 1.223(6) .
C10 O3 1.241(6) .
C10 C11 1.531(8) .
C11 F1 1.306(7) .
C11 F3 1.325(7) .
C11 F2 1.332(7) .
C5' C6' 1.33(3) .
C5' H5'A 0.9300 .
C6' H6'A 0.9300 .
O3 Ag1 2.305(4) 2_666
O3 Ag1 2.540(3) 1_655

loop_
_geom_torsion_atom_site_label_1
_geom_torsion_atom_site_label_2
_geom_torsion_atom_site_label_3
_geom_torsion_atom_site_label_4
_geom_torsion
_geom_torsion_site_symmetry_1
_geom_torsion_site_symmetry_4
N1 C1 C2 O1 3.4(7) . .
N1 C3 C4 C9 15.6(9) . .
O1 C3 C4 C9 -163.4(6) . .
N1 C3 C4 C5' -144.2(11) . .
O1 C3 C4 C5' 36.8(12) . .
N1 C3 C4 C5 -178.2(9) . .
O1 C3 C4 C5 2.8(11) . .
C9 C4 C5 C6 -16.7(18) . .
C5' C4 C5 C6 85(3) . .
C3 C4 C5 C6 176.2(11) . .
C4 C5 C6 C7 4(2) . .
C5 C6 C7 C8 11.2(17) . .
C5 C6 C7 C7 179.4(12) . 2_467
C5 C6 C7 C6' -78(2) . .
C6 C7 C8 C9 -14.0(11) . .
C7 C7 C8 C9 178.0(7) 2_467 .
C6' C7 C8 C9 20.1(11) . .
C5' C4 C9 C8 -19.2(12) . .
C5 C4 C9 C8 14.1(11) . .
C3 C4 C9 C8 -178.9(5) . .
C7 C8 C9 C4 1.0(9) . .
O2 C10 C11 F1 -12.3(8) . .
O3 C10 C11 F1 167.5(5) . .
O2 C10 C11 F3 -135.3(5) . .
O3 C10 C11 F3 44.4(6) . .
O2 C10 C11 F2 107.8(6) . .
O3 C10 C11 F2 -72.5(6) . .
C9 C4 C5' C6' 13(2) . .
C5 C4 C5' C6' -80(3) . .
C3 C4 C5' C6' 174.0(14) . .
C4 C5' C6' C7 9(3) . .
C8 C7 C6' C5' -26(2) . .
C6 C7 C6' C5' 80(2) . .
C7 C7 C6' C5' 176.4(15) 2_467 .
O1 C3 N1 C1 0.1(7) . .
C4 C3 N1 C1 -178.9(5) . .
O1 C3 N1 Ag1 -176.9(4) . .
C4 C3 N1 Ag1 4.1(9) . .
C2 C1 N1 C3 -2.3(6) . .
C2 C1 N1 Ag1 175.2(4) . .
O3 Ag1 N1 C3 19.8(6) 2_666 .
O2 Ag1 N1 C3 -176.0(5) . .
O3 Ag1 N1 C3 -64.3(5) 1_455 .
Ag1 Ag1 N1 C3 107.8(5) 2_666 .
O3 Ag1 N1 C1 -157.0(3) 2_666 .
O2 Ag1 N1 C1 7.2(4) . .
O3 Ag1 N1 C1 118.9(4) 1_455 .
Ag1 Ag1 N1 C1 -68.9(4) 2_666 .
N1 C3 O1 C2 2.3(7) . .
C4 C3 O1 C2 -178.6(5) . .
C1 C2 O1 C3 -3.4(7) . .
O3 C10 O2 Ag1 -29.8(7) . .
C11 C10 O2 Ag1 150.0(4) . .
N1 Ag1 O2 C10 -66.8(4) . .
O3 Ag1 O2 C10 96.9(4) 2_666 .
O3 Ag1 O2 C10 179.3(4) 1_455 .
Ag1 Ag1 O2 C10 49.0(4) 2_666 .
O2 C10 O3 Ag1 -26.3(7) . 2_666
C11 C10 O3 Ag1 153.9(3) . 2_666
O2 C10 O3 Ag1 173.9(4) . 1_655
C11 C10 O3 Ag1 -5.8(7) . 1_655
